data_7217055
loop_
_publ_author_name
'Banerjee, Subarna'
'Rajakannu, Palanisamy'
'Butcher, Raymond J.'
'Murugavel, Ramaswamy'

_publ_section_title
;
 Auxiliary ligand-aided tuning of aggregation of transition metal
 benzoates: isolation of four different types of coordination polymers
;
_journal_issue 36
_journal_name_full CrystEngComm
_journal_page_first 8429
_journal_paper_doi 10.1039/C4CE01043D
_journal_volume 16
_journal_year 2014
_chemical_formula_moiety 'C66 H68 N4 O10 Zn2, 2(C H4 O)'
_chemical_formula_sum 'C68 H76 N4 O12 Zn2'
_chemical_formula_weight 1272.07
_chemical_name_systematic
;
 ?
;
_space_group_IT_number 15
_symmetry_cell_setting monoclinic
_symmetry_space_group_name_Hall '-C 2yc'
_symmetry_space_group_name_H-M 'C 1 2/c 1'
_atom_sites_solution_hydrogens geom
_atom_sites_solution_primary direct
_atom_sites_solution_secondary difmap
_audit_creation_method SHELXL-97
_cell_angle_alpha 90.00
_cell_angle_beta 101.99(3)
_cell_angle_gamma 90.00
_cell_formula_units_Z 4
_cell_length_a 31.01(7)
_cell_length_b 9.72(2)
_cell_length_c 20.78(5)
_cell_measurement_reflns_used 6155
_cell_measurement_temperature 150(2)
_cell_measurement_theta_max 31.3
_cell_measurement_theta_min 2.2
_cell_volume 6127(2)
_computing_cell_refinement 'CrystalClear-SM Expert 2.0 r4'
_computing_data_collection 'CrystalClear-SM Expert 2.0 r4 (Rigaku, 2009)'
_computing_data_reduction 'CrystalClear-SM Expert 2.0 r4'
_computing_molecular_graphics 'CrystalStructure 4.0 (Rigaku, 2010)'
_computing_publication_material 'CrystalStructure 4.0'
_computing_structure_refinement 'SHELXL97 (Sheldrick, 2008)'
_computing_structure_solution 'SHELXS86 (Sheldrick, 1985)'
_diffrn_ambient_temperature 150(2)
_diffrn_detector CCD
_diffrn_detector_area_resol_mean 28.5714
_diffrn_measured_fraction_theta_full 0.998
_diffrn_measured_fraction_theta_max 0.998
_diffrn_measurement_device
;
AFC12 (Right): Kappa 3 circle
;
_diffrn_measurement_device_type
;
Rigaku Saturn724+ (2x2 bin mode)
;
_diffrn_measurement_method 'profile data from \w-scans'
_diffrn_radiation_monochromator graphite
_diffrn_radiation_source 'fine-focus sealed tube'
_diffrn_radiation_type MoK\a
_diffrn_radiation_wavelength 0.71073
_diffrn_reflns_av_R_equivalents 0.0738
_diffrn_reflns_av_sigmaI/netI 0.0458
_diffrn_reflns_limit_h_max 36
_diffrn_reflns_limit_h_min -36
_diffrn_reflns_limit_k_max 11
_diffrn_reflns_limit_k_min -11
_diffrn_reflns_limit_l_max 24
_diffrn_reflns_limit_l_min -15
_diffrn_reflns_number 22418
_diffrn_reflns_theta_full 25.00
_diffrn_reflns_theta_max 25.00
_diffrn_reflns_theta_min 2.00
_exptl_absorpt_coefficient_mu 0.850
_exptl_absorpt_correction_T_max 0.9668
_exptl_absorpt_correction_T_min 0.8417
_exptl_absorpt_correction_type multi-scan
_exptl_absorpt_process_details 'NUMABS (Rigaku, 1999)'
_exptl_crystal_colour Colorless
_exptl_crystal_density_diffrn 1.379
_exptl_crystal_density_method 'not measured'
_exptl_crystal_description Block
_exptl_crystal_F_000 2672
_exptl_crystal_size_max 0.21
_exptl_crystal_size_mid 0.09
_exptl_crystal_size_min 0.04
_refine_diff_density_max 0.557
_refine_diff_density_min -1.248
_refine_diff_density_rms 0.142
_refine_ls_extinction_method none
_refine_ls_goodness_of_fit_ref 1.191
_refine_ls_hydrogen_treatment mixed
_refine_ls_matrix_type full
_refine_ls_number_parameters 424
_refine_ls_number_reflns 5404
_refine_ls_number_restraints 6
_refine_ls_restrained_S_all 1.193
_refine_ls_R_factor_all 0.0519
_refine_ls_R_factor_gt 0.0479
_refine_ls_shift/su_max 0.000
_refine_ls_shift/su_mean 0.000
_refine_ls_structure_factor_coef Fsqd
_refine_ls_weighting_details 'calc w=1/[\s^2^(Fo^2^)+(0.0700P)^2^+13.9863P] where P=(Fo^2^+2Fc^2^)/3'
_refine_ls_weighting_scheme calc
_refine_ls_wR_factor_gt 0.1346
_refine_ls_wR_factor_ref 0.1456
_reflns_number_gt 5180
_reflns_number_total 5404
_reflns_threshold_expression >2sigma(I)
_cod_data_source_file c4ce01043d2.cif
_cod_data_source_block rk1-139
_cod_depositor_comments
;
The following automatic conversions were performed:

'_symmetry_cell_setting' value 'Monoclinic' changed to 'monoclinic'
according to
/usr/data/users/saulius/crontab/automatic-downloads/rss-feeds/RSC/lib/dictionaries/cif_core.dic
dictionary named 'cif_core.dic' version 2.4.2 from
2011-04-26.

'_exptl_absorpt_correction_type' value 'Multi-scan'
changed to 'multi-scan' according to
/usr/data/users/saulius/crontab/automatic-downloads/rss-feeds/RSC/lib/dictionaries/cif_core.dic
dictionary named 'cif_core.dic' version 2.4.2 from 2011-04-26.

Automatic conversion script
Id: cif_fix_values 2281 2013-09-26 08:29:07Z andrius 

 Adding full bibliography for 7217053--7217061.cif.
;
_cod_original_cell_volume 6126(24)
_cod_original_sg_symbol_H-M C2/c
_cod_database_code 7217055

loop_
_symmetry_equiv_pos_as_xyz
'x, y, z'
'-x, y, -z+1/2'
'x+1/2, y+1/2, z'
'-x+1/2, y+1/2, -z+1/2'
'-x, -y, -z'
'x, -y, z-1/2'
'-x+1/2, -y+1/2, -z'
'x+1/2, -y+1/2, z-1/2'

loop_
_atom_site_label
_atom_site_type_symbol
_atom_site_fract_x
_atom_site_fract_y
_atom_site_fract_z
_atom_site_U_iso_or_equiv
_atom_site_adp_type
_atom_site_occupancy
_atom_site_symmetry_multiplicity
_atom_site_calc_flag
_atom_site_refinement_flags
_atom_site_disorder_assembly
_atom_site_disorder_group
C1 C 0.51065(10) 0.1806(4) 0.58304(15) 0.0234(7) Uani 1 1 d . . .
H1 H 0.5168 0.0913 0.5687 0.028 Uiso 1 1 calc R . .
C2 C 0.52792(11) 0.2944(4) 0.55653(16) 0.0278(8) Uani 1 1 d . . .
H2 H 0.5464 0.2823 0.5258 0.033 Uiso 1 1 calc R . .
C3 C 0.51802(11) 0.4246(4) 0.57506(16) 0.0291(8) Uani 1 1 d . . .
H3 H 0.5296 0.5029 0.5571 0.035 Uiso 1 1 calc R . .
C4 C 0.49070(11) 0.4412(4) 0.62069(17) 0.0263(7) Uani 1 1 d . . .
C5 C 0.47711(13) 0.5723(4) 0.64103(19) 0.0338(8) Uani 1 1 d . . .
H5 H 0.4867 0.6540 0.6233 0.041 Uiso 1 1 calc R . .
C6 C 0.45066(13) 0.5810(4) 0.68540(19) 0.0352(9) Uani 1 1 d . . .
H6 H 0.4418 0.6689 0.6979 0.042 Uiso 1 1 calc R . .
C7 C 0.43590(12) 0.4601(4) 0.71361(18) 0.0282(8) Uani 1 1 d . . .
C8 C 0.40920(13) 0.4622(4) 0.76057(19) 0.0342(9) Uani 1 1 d . . .
H8 H 0.3998 0.5476 0.7753 0.041 Uiso 1 1 calc R . .
C9 C 0.39669(12) 0.3416(4) 0.78512(19) 0.0336(8) Uani 1 1 d . . .
H9 H 0.3785 0.3424 0.8167 0.040 Uiso 1 1 calc R . .
C10 C 0.41100(11) 0.2169(4) 0.76321(16) 0.0270(7) Uani 1 1 d . . .
H10 H 0.4023 0.1334 0.7806 0.032 Uiso 1 1 calc R . .
C11 C 0.44873(10) 0.3302(3) 0.69453(15) 0.0206(7) Uani 1 1 d . . .
C12 C 0.47597(10) 0.3203(3) 0.64596(15) 0.0208(7) Uani 1 1 d . . .
C13 C 0.40812(11) -0.0517(3) 0.54881(16) 0.0220(7) Uani 1 1 d . . .
C14 C 0.36655(10) -0.0744(3) 0.49819(15) 0.0210(7) Uani 1 1 d . . .
C15 C 0.36832(11) -0.0779(4) 0.43170(16) 0.0243(7) Uani 1 1 d . . .
H15 H 0.3960 -0.0698 0.4192 0.029 Uiso 1 1 calc R . .
C16 C 0.33058(11) -0.0928(4) 0.38389(16) 0.0261(7) Uani 1 1 d . . .
H16 H 0.3328 -0.0944 0.3390 0.031 Uiso 1 1 calc R . .
C17 C 0.28919(11) -0.1057(4) 0.39964(16) 0.0259(7) Uani 1 1 d . A .
C18 C 0.24755(11) -0.1179(4) 0.34540(18) 0.0349(9) Uani 1 1 d D . .
C22 C 0.28787(11) -0.1066(4) 0.46621(18) 0.0321(8) Uani 1 1 d . . .
H22 H 0.2604 -0.1186 0.4788 0.039 Uiso 1 1 calc R A .
C23 C 0.32557(11) -0.0904(4) 0.51444(17) 0.0299(8) Uani 1 1 d . A .
H23 H 0.3235 -0.0902 0.5594 0.036 Uiso 1 1 calc R . .
C24 C 0.55841(10) -0.2004(3) 0.58989(15) 0.0199(7) Uani 1 1 d . . .
H24 H 0.5288 -0.1747 0.5716 0.024 Uiso 1 1 calc R . .
C25 C 0.58357(10) -0.2626(3) 0.55091(15) 0.0216(7) Uani 1 1 d . . .
H25 H 0.5709 -0.2786 0.5058 0.026 Uiso 1 1 calc R . .
C26 C 0.62716(10) -0.3029(3) 0.57563(15) 0.0202(7) Uani 1 1 d . . .
C27 C 0.64472(10) -0.2726(3) 0.64157(16) 0.0224(7) Uani 1 1 d . . .
H27 H 0.6745 -0.2964 0.6597 0.027 Uiso 1 1 calc R . .
C28 C 0.61997(10) -0.2091(3) 0.68119(15) 0.0200(7) Uani 1 1 d . . .
H28 H 0.6329 -0.1888 0.7257 0.024 Uiso 1 1 calc R . .
C29 C 0.65488(11) -0.3774(4) 0.53374(17) 0.0276(8) Uani 1 1 d . . .
C30 C 0.6657(2) -0.5207(5) 0.5613(3) 0.0678(16) Uani 1 1 d . . .
H30A H 0.6835 -0.5691 0.5346 0.102 Uiso 1 1 calc R . .
H30B H 0.6383 -0.5716 0.5603 0.102 Uiso 1 1 calc R . .
H30C H 0.6823 -0.5139 0.6068 0.102 Uiso 1 1 calc R . .
C31 C 0.69742(13) -0.2973(5) 0.5346(2) 0.0483(11) Uani 1 1 d . . .
H31A H 0.7151 -0.3454 0.5077 0.073 Uiso 1 1 calc R . .
H31B H 0.7143 -0.2902 0.5800 0.073 Uiso 1 1 calc R . .
H31C H 0.6902 -0.2048 0.5168 0.073 Uiso 1 1 calc R . .
C32 C 0.63088(15) -0.3885(7) 0.4618(2) 0.0657(17) Uani 1 1 d . . .
H32A H 0.6497 -0.4367 0.4366 0.099 Uiso 1 1 calc R . .
H32B H 0.6242 -0.2961 0.4436 0.099 Uiso 1 1 calc R . .
H32C H 0.6034 -0.4398 0.4591 0.099 Uiso 1 1 calc R . .
C33 C 0.31249(18) 0.1308(7) 0.6521(3) 0.0699(16) Uani 1 1 d . . .
H33A H 0.3322 0.2103 0.6548 0.105 Uiso 1 1 calc R . .
H33B H 0.2879 0.1534 0.6731 0.105 Uiso 1 1 calc R . .
H33C H 0.3011 0.1073 0.6058 0.105 Uiso 1 1 calc R . .
C34 C 0.57608(9) -0.1748(3) 0.65608(15) 0.0170(6) Uani 1 1 d . . .
N1 N 0.48574(8) 0.1926(3) 0.62792(12) 0.0194(6) Uani 1 1 d . . .
N2 N 0.43629(9) 0.2107(3) 0.71895(13) 0.0210(6) Uani 1 1 d . . .
O1 O 0.40245(8) -0.0148(2) 0.60653(11) 0.0255(5) Uani 1 1 d . . .
O2 O 0.44416(8) -0.0658(3) 0.53452(12) 0.0332(6) Uani 1 1 d . . .
O003 O 0.54810(11) -0.1104(3) 0.69876(16) 0.0525(8) Uani 1 1 d . . .
O3 O 0.50874(7) -0.0860(3) 0.67182(11) 0.0264(5) Uani 1 1 d . . .
O4 O 0.43373(7) -0.0861(2) 0.74208(10) 0.0238(5) Uani 1 1 d . . .
O5 O 0.33569(10) 0.0191(4) 0.68429(17) 0.0536(8) Uani 1 1 d . . .
H5A H 0.3558 -0.0036 0.6648 0.080 Uiso 1 1 calc R . .
Zn1 Zn 0.455729(11) 0.02718(4) 0.672840(16) 0.01697(15) Uani 1 1 d . . .
C19A C 0.2494(2) -0.2589(7) 0.3099(3) 0.053(2) Uani 0.717(8) 1 d PD A 1
H19A H 0.2232 -0.2686 0.2744 0.080 Uiso 0.717(8) 1 calc PR A 1
H19B H 0.2501 -0.3340 0.3416 0.080 Uiso 0.717(8) 1 calc PR A 1
H19C H 0.2760 -0.2626 0.2914 0.080 Uiso 0.717(8) 1 calc PR A 1
C20A C 0.2458(2) -0.0040(7) 0.2949(3) 0.055(2) Uani 0.717(8) 1 d PD A 1
H20A H 0.2736 -0.0017 0.2796 0.083 Uiso 0.717(8) 1 calc PR A 1
H20B H 0.2412 0.0846 0.3149 0.083 Uiso 0.717(8) 1 calc PR A 1
H20C H 0.2214 -0.0215 0.2575 0.083 Uiso 0.717(8) 1 calc PR A 1
C21A C 0.2049(2) -0.1153(12) 0.3708(4) 0.064(3) Uani 0.717(8) 1 d PD A 1
H21A H 0.1797 -0.1236 0.3337 0.096 Uiso 0.717(8) 1 calc PR A 1
H21B H 0.2028 -0.0284 0.3938 0.096 Uiso 0.717(8) 1 calc PR A 1
H21C H 0.2047 -0.1923 0.4012 0.096 Uiso 0.717(8) 1 calc PR A 1
C19C C 0.2577(5) -0.129(2) 0.2774(6) 0.052(5) Uani 0.283(8) 1 d PD A 2
H19D H 0.2735 -0.0469 0.2681 0.079 Uiso 0.283(8) 1 calc PR A 2
H19E H 0.2300 -0.1379 0.2447 0.079 Uiso 0.283(8) 1 calc PR A 2
H19F H 0.2760 -0.2107 0.2754 0.079 Uiso 0.283(8) 1 calc PR A 2
C20C C 0.2257(5) 0.0280(15) 0.3445(8) 0.050(5) Uani 0.283(8) 1 d PD A 2
H20D H 0.2471 0.0987 0.3387 0.075 Uiso 0.283(8) 1 calc PR A 2
H20E H 0.2164 0.0434 0.3861 0.075 Uiso 0.283(8) 1 calc PR A 2
H20F H 0.2000 0.0329 0.3080 0.075 Uiso 0.283(8) 1 calc PR A 2
C21C C 0.2161(7) -0.220(3) 0.3640(11) 0.091(10) Uani 0.283(8) 1 d PD A 2
H21D H 0.1868 -0.2074 0.3359 0.136 Uiso 0.283(8) 1 calc PR A 2
H21E H 0.2144 -0.2066 0.4101 0.136 Uiso 0.283(8) 1 calc PR A 2
H21F H 0.2266 -0.3137 0.3582 0.136 Uiso 0.283(8) 1 calc PR A 2

loop_
_atom_site_aniso_label
_atom_site_aniso_U_11
_atom_site_aniso_U_22
_atom_site_aniso_U_33
_atom_site_aniso_U_23
_atom_site_aniso_U_13
_atom_site_aniso_U_12
C1 0.0258(16) 0.0256(18) 0.0183(15) -0.0015(13) 0.0039(13) -0.0004(14)
C2 0.0295(17) 0.034(2) 0.0195(16) 0.0004(14) 0.0048(14) -0.0065(15)
C3 0.0345(18) 0.0273(19) 0.0244(17) 0.0043(15) 0.0039(14) -0.0074(15)
C4 0.0279(17) 0.0226(17) 0.0258(17) 0.0000(14) -0.0006(14) -0.0045(14)
C5 0.044(2) 0.0183(17) 0.036(2) -0.0011(16) 0.0008(17) -0.0066(16)
C6 0.047(2) 0.0163(18) 0.040(2) -0.0061(16) 0.0037(18) 0.0018(16)
C7 0.0307(18) 0.0224(18) 0.0284(18) -0.0063(14) -0.0011(15) 0.0026(14)
C8 0.038(2) 0.029(2) 0.037(2) -0.0131(16) 0.0092(17) 0.0084(16)
C9 0.0336(19) 0.036(2) 0.034(2) -0.0096(17) 0.0140(16) 0.0046(16)
C10 0.0304(17) 0.0275(19) 0.0250(17) -0.0049(14) 0.0104(14) 0.0013(14)
C11 0.0229(15) 0.0195(16) 0.0174(15) -0.0032(13) -0.0005(12) 0.0006(13)
C12 0.0224(15) 0.0215(17) 0.0161(15) -0.0013(13) -0.0019(12) -0.0011(13)
C13 0.0298(17) 0.0146(16) 0.0214(16) 0.0008(13) 0.0051(14) -0.0032(13)
C14 0.0260(16) 0.0164(16) 0.0198(15) 0.0001(13) 0.0027(13) 0.0002(13)
C15 0.0290(17) 0.0230(17) 0.0229(16) -0.0002(14) 0.0097(14) -0.0035(14)
C16 0.0342(18) 0.0257(18) 0.0183(16) -0.0005(14) 0.0050(14) -0.0005(15)
C17 0.0273(17) 0.0234(18) 0.0248(17) -0.0028(14) 0.0002(14) 0.0007(14)
C18 0.0288(18) 0.042(2) 0.0291(19) -0.0039(17) -0.0035(15) 0.0038(16)
C22 0.0264(17) 0.041(2) 0.0302(19) -0.0069(16) 0.0076(15) -0.0040(16)
C23 0.0293(17) 0.039(2) 0.0224(17) -0.0049(15) 0.0071(14) -0.0036(16)
C24 0.0184(14) 0.0184(16) 0.0232(16) 0.0030(13) 0.0045(12) -0.0003(12)
C25 0.0250(15) 0.0231(17) 0.0165(15) -0.0043(13) 0.0036(13) -0.0018(13)
C26 0.0222(15) 0.0181(16) 0.0221(16) 0.0004(13) 0.0090(13) 0.0004(12)
C27 0.0170(14) 0.0245(17) 0.0255(16) 0.0030(14) 0.0039(13) 0.0041(13)
C28 0.0236(15) 0.0186(16) 0.0168(15) 0.0016(12) 0.0023(12) -0.0017(13)
C29 0.0270(17) 0.0275(19) 0.0313(18) -0.0045(15) 0.0127(14) 0.0041(14)
C30 0.100(4) 0.036(3) 0.083(4) 0.001(2) 0.057(4) 0.020(3)
C31 0.036(2) 0.062(3) 0.054(3) -0.007(2) 0.025(2) -0.002(2)
C32 0.045(2) 0.115(5) 0.039(2) -0.033(3) 0.012(2) 0.019(3)
C33 0.067(3) 0.090(4) 0.050(3) 0.002(3) 0.009(2) 0.030(3)
C34 0.0199(14) 0.0144(15) 0.0181(14) 0.0023(12) 0.0075(12) -0.0005(12)
N1 0.0215(12) 0.0181(14) 0.0174(13) 0.0003(11) 0.0017(10) 0.0007(11)
N2 0.0243(13) 0.0203(14) 0.0178(13) -0.0012(11) 0.0032(11) 0.0027(11)
O1 0.0259(12) 0.0314(13) 0.0186(12) -0.0031(10) 0.0036(10) -0.0020(10)
O2 0.0254(13) 0.0463(16) 0.0275(13) -0.0091(12) 0.0048(10) -0.0005(11)
O003 0.063(2) 0.0391(18) 0.060(2) 0.0056(15) 0.0246(17) -0.0003(15)
O3 0.0213(11) 0.0337(14) 0.0245(12) 0.0040(10) 0.0055(9) 0.0148(10)
O4 0.0285(12) 0.0293(13) 0.0144(11) 0.0086(9) 0.0064(9) 0.0043(10)
O5 0.0425(17) 0.069(2) 0.052(2) 0.0064(16) 0.0157(15) 0.0095(15)
Zn1 0.0200(2) 0.0163(2) 0.0152(2) 0.00125(13) 0.00494(14) 0.00327(13)
C19A 0.042(3) 0.049(4) 0.057(4) -0.021(3) -0.016(3) 0.003(3)
C20A 0.055(4) 0.058(4) 0.045(4) 0.012(3) -0.009(3) 0.010(3)
C21A 0.029(3) 0.113(8) 0.047(4) -0.006(5) 0.002(3) 0.002(4)
C19C 0.041(8) 0.080(14) 0.028(7) -0.021(8) -0.012(6) -0.003(8)
C20C 0.047(9) 0.053(11) 0.039(9) -0.002(7) -0.015(7) 0.018(7)
C21C 0.072(15) 0.089(18) 0.083(16) 0.031(15) -0.046(13) -0.047(14)

loop_
_atom_type_symbol
_atom_type_description
_atom_type_scat_dispersion_real
_atom_type_scat_dispersion_imag
_atom_type_scat_source
C C 0.0033 0.0016 'International Tables Vol C Tables 4.2.6.8 and 6.1.1.4'
H H 0.0000 0.0000 'International Tables Vol C Tables 4.2.6.8 and 6.1.1.4'
N N 0.0061 0.0033 'International Tables Vol C Tables 4.2.6.8 and 6.1.1.4'
O O 0.0106 0.0060 'International Tables Vol C Tables 4.2.6.8 and 6.1.1.4'
Zn Zn 0.2839 1.4301 'International Tables Vol C Tables 4.2.6.8 and 6.1.1.4'

loop_
_geom_angle_atom_site_label_1
_geom_angle_atom_site_label_2
_geom_angle_atom_site_label_3
_geom_angle
_geom_angle_site_symmetry_1
_geom_angle_site_symmetry_3
N1 C1 C2 122.3(3) . .
N1 C1 H1 118.9 . .
C2 C1 H1 118.9 . .
C3 C2 C1 119.6(3) . .
C3 C2 H2 120.2 . .
C1 C2 H2 120.2 . .
C2 C3 C4 119.7(3) . .
C2 C3 H3 120.2 . .
C4 C3 H3 120.2 . .
C12 C4 C3 116.5(3) . .
C12 C4 C5 119.7(4) . .
C3 C4 C5 123.8(3) . .
C6 C5 C4 120.8(4) . .
C6 C5 H5 119.6 . .
C4 C5 H5 119.6 . .
C5 C6 C7 121.1(4) . .
C5 C6 H6 119.5 . .
C7 C6 H6 119.5 . .
C11 C7 C8 116.9(3) . .
C11 C7 C6 119.3(4) . .
C8 C7 C6 123.9(3) . .
C9 C8 C7 120.0(3) . .
C9 C8 H8 120.0 . .
C7 C8 H8 120.0 . .
C8 C9 C10 119.2(4) . .
C8 C9 H9 120.4 . .
C10 C9 H9 120.4 . .
N2 C10 C9 122.5(3) . .
N2 C10 H10 118.8 . .
C9 C10 H10 118.8 . .
N2 C11 C7 123.0(3) . .
N2 C11 C12 117.2(3) . .
C7 C11 C12 119.8(3) . .
N1 C12 C4 123.9(3) . .
N1 C12 C11 116.9(3) . .
C4 C12 C11 119.2(3) . .
O2 C13 O1 124.2(3) . .
O2 C13 C14 120.6(3) . .
O1 C13 C14 115.3(3) . .
C23 C14 C15 117.7(3) . .
C23 C14 C13 122.8(3) . .
C15 C14 C13 119.5(3) . .
C16 C15 C14 121.0(3) . .
C16 C15 H15 119.5 . .
C14 C15 H15 119.5 . .
C15 C16 C17 121.7(3) . .
C15 C16 H16 119.1 . .
C17 C16 H16 119.1 . .
C22 C17 C16 116.9(3) . .
C22 C17 C18 122.4(3) . .
C16 C17 C18 120.7(3) . .
C21C C18 C19C 117.6(13) . .
C21C C18 C20A 136.9(9) . .
C19C C18 C20A 52.6(8) . .
C21C C18 C21A 42.5(12) . .
C19C C18 C21A 133.5(6) . .
C20A C18 C21A 108.6(5) . .
C21C C18 C17 110.8(8) . .
C19C C18 C17 112.7(6) . .
C20A C18 C17 110.9(4) . .
C21A C18 C17 113.8(4) . .
C21C C18 C19A 68.2(13) . .
C19C C18 C19A 57.3(8) . .
C20A C18 C19A 108.2(5) . .
C21A C18 C19A 107.3(5) . .
C17 C18 C19A 107.9(3) . .
C21C C18 C20C 107.5(14) . .
C19C C18 C20C 103.1(10) . .
C20A C18 C20C 51.7(7) . .
C21A C18 C20C 65.5(8) . .
C17 C18 C20C 103.6(6) . .
C19A C18 C20C 147.6(6) . .
C23 C22 C17 121.7(3) . .
C23 C22 H22 119.2 . .
C17 C22 H22 119.2 . .
C22 C23 C14 121.0(4) . .
C22 C23 H23 119.5 . .
C14 C23 H23 119.5 . .
C25 C24 C34 120.3(3) . .
C25 C24 H24 119.8 . .
C34 C24 H24 119.8 . .
C24 C25 C26 122.0(3) . .
C24 C25 H25 119.0 . .
C26 C25 H25 119.0 . .
C27 C26 C25 116.8(3) . .
C27 C26 C29 120.6(3) . .
C25 C26 C29 122.6(3) . .
C28 C27 C26 121.8(3) . .
C28 C27 H27 119.1 . .
C26 C27 H27 119.1 . .
C27 C28 C34 120.3(3) . .
C27 C28 H28 119.9 . .
C34 C28 H28 119.9 . .
C30 C29 C26 109.0(3) . .
C30 C29 C31 109.9(4) . .
C26 C29 C31 109.8(3) . .
C30 C29 C32 109.2(4) . .
C26 C29 C32 111.9(3) . .
C31 C29 C32 106.9(4) . .
C29 C30 H30A 109.5 . .
C29 C30 H30B 109.5 . .
H30A C30 H30B 109.5 . .
C29 C30 H30C 109.5 . .
H30A C30 H30C 109.5 . .
H30B C30 H30C 109.5 . .
C29 C31 H31A 109.5 . .
C29 C31 H31B 109.5 . .
H31A C31 H31B 109.5 . .
C29 C31 H31C 109.5 . .
H31A C31 H31C 109.5 . .
H31B C31 H31C 109.5 . .
C29 C32 H32A 109.5 . .
C29 C32 H32B 109.5 . .
H32A C32 H32B 109.5 . .
C29 C32 H32C 109.5 . .
H32A C32 H32C 109.5 . .
H32B C32 H32C 109.5 . .
O5 C33 H33A 109.5 . .
O5 C33 H33B 109.5 . .
H33A C33 H33B 109.5 . .
O5 C33 H33C 109.5 . .
H33A C33 H33C 109.5 . .
H33B C33 H33C 109.5 . .
C28 C34 C24 118.7(3) . .
C28 C34 O003 121.2(3) . .
C24 C34 O003 120.1(3) . .
C1 N1 C12 118.1(3) . .
C1 N1 Zn1 126.9(2) . .
C12 N1 Zn1 115.0(2) . .
C10 N2 C11 118.4(3) . .
C10 N2 Zn1 126.9(2) . .
C11 N2 Zn1 114.4(2) . .
C13 O1 Zn1 116.8(2) . .
O3 O003 O4 126.4(3) . 2_656
O3 O003 C34 116.3(3) . .
O4 O003 C34 117.2(3) 2_656 .
O003 O3 Zn1 146.3(2) . .
O003 O4 Zn1 129.9(2) 2_656 .
C33 O5 H5A 109.5 . .
O1 Zn1 O3 117.14(16) . .
O1 Zn1 O4 91.55(18) . .
O3 Zn1 O4 96.18(15) . .
O1 Zn1 N1 103.08(16) . .
O3 Zn1 N1 88.62(17) . .
O4 Zn1 N1 160.50(10) . .
O1 Zn1 N2 102.17(15) . .
O3 Zn1 N2 140.23(11) . .
O4 Zn1 N2 88.16(18) . .
N1 Zn1 N2 76.31(18) . .
C18 C19A H19A 109.5 . .
C18 C19A H19B 109.5 . .
C18 C19A H19C 109.5 . .
C18 C20A H20A 109.5 . .
C18 C20A H20B 109.5 . .
C18 C20A H20C 109.5 . .
C18 C21A H21A 109.5 . .
C18 C21A H21B 109.5 . .
C18 C21A H21C 109.5 . .
C18 C19C H19D 109.5 . .
C18 C19C H19E 109.5 . .
H19D C19C H19E 109.5 . .
C18 C19C H19F 109.5 . .
H19D C19C H19F 109.5 . .
H19E C19C H19F 109.5 . .
C18 C20C H20D 109.5 . .
C18 C20C H20E 109.5 . .
H20D C20C H20E 109.5 . .
C18 C20C H20F 109.5 . .
H20D C20C H20F 109.5 . .
H20E C20C H20F 109.5 . .
C18 C21C H21D 109.5 . .
C18 C21C H21E 109.5 . .
H21D C21C H21E 109.5 . .
C18 C21C H21F 109.5 . .
H21D C21C H21F 109.5 . .
H21E C21C H21F 109.5 . .

loop_
_geom_bond_atom_site_label_1
_geom_bond_atom_site_label_2
_geom_bond_distance
_geom_bond_site_symmetry_2
C1 N1 1.334(5) .
C1 C2 1.391(5) .
C1 H1 0.9500 .
C2 C3 1.376(6) .
C2 H2 0.9500 .
C3 C4 1.406(6) .
C3 H3 0.9500 .
C4 C12 1.402(5) .
C4 C5 1.433(6) .
C5 C6 1.358(6) .
C5 H5 0.9500 .
C6 C7 1.430(6) .
C6 H6 0.9500 .
C7 C11 1.405(5) .
C7 C8 1.405(6) .
C8 C9 1.367(6) .
C8 H8 0.9500 .
C9 C10 1.399(5) .
C9 H9 0.9500 .
C10 N2 1.328(5) .
C10 H10 0.9500 .
C11 N2 1.355(5) .
C11 C12 1.448(5) .
C12 N1 1.349(5) .
C13 O2 1.222(5) .
C13 O1 1.298(5) .
C13 C14 1.501(5) .
C14 C23 1.390(5) .
C14 C15 1.395(6) .
C15 C16 1.376(5) .
C15 H15 0.9500 .
C16 C17 1.394(6) .
C16 H16 0.9500 .
C17 C22 1.392(6) .
C17 C18 1.532(5) .
C18 C21C 1.499(15) .
C18 C19C 1.515(13) .
C18 C20A 1.519(8) .
C18 C21A 1.522(8) .
C18 C19A 1.564(7) .
C18 C20C 1.569(13) .
C22 C23 1.382(5) .
C22 H22 0.9500 .
C23 H23 0.9500 .
C24 C25 1.376(5) .
C24 C34 1.393(5) .
C24 H24 0.9500 .
C25 C26 1.399(5) .
C25 H25 0.9500 .
C26 C27 1.397(5) .
C26 C29 1.527(5) .
C27 C28 1.382(5) .
C27 H27 0.9500 .
C28 C34 1.393(5) .
C28 H28 0.9500 .
C29 C30 1.517(7) .
C29 C31 1.528(6) .
C29 C32 1.529(6) .
C30 H30A 0.9800 .
C30 H30B 0.9800 .
C30 H30C 0.9800 .
C31 H31A 0.9800 .
C31 H31B 0.9800 .
C31 H31C 0.9800 .
C32 H32A 0.9800 .
C32 H32B 0.9800 .
C32 H32C 0.9800 .
C33 O5 1.394(6) .
C33 H33A 0.9800 .
C33 H33B 0.9800 .
C33 H33C 0.9800 .
C34 O003 1.500(5) .
N1 Zn1 2.164(4) .
N2 Zn1 2.169(4) .
O1 Zn1 1.962(4) .
O003 O3 1.255(5) .
O003 O4 1.264(5) 2_656
O3 Zn1 1.982(4) .
O4 O003 1.264(5) 2_656
O4 Zn1 2.039(4) .
O5 H5A 0.8400 .
C19A H19A 0.9800 .
C19A H19B 0.9800 .
C19A H19C 0.9800 .
C20A H20A 0.9800 .
C20A H20B 0.9800 .
C20A H20C 0.9800 .
C21A H21A 0.9800 .
C21A H21B 0.9800 .
C21A H21C 0.9800 .
C19C H19D 0.9800 .
C19C H19E 0.9800 .
C19C H19F 0.9800 .
C20C H20D 0.9800 .
C20C H20E 0.9800 .
C20C H20F 0.9800 .
C21C H21D 0.9800 .
C21C H21E 0.9800 .
C21C H21F 0.9800 .

loop_
_geom_torsion_atom_site_label_1
_geom_torsion_atom_site_label_2
_geom_torsion_atom_site_label_3
_geom_torsion_atom_site_label_4
_geom_torsion
_geom_torsion_site_symmetry_1
_geom_torsion_site_symmetry_4
N1 C1 C2 C3 -2.3(5) . .
C1 C2 C3 C4 0.2(5) . .
C2 C3 C4 C12 1.6(5) . .
C2 C3 C4 C5 -177.4(3) . .
C12 C4 C5 C6 1.1(5) . .
C3 C4 C5 C6 -180.0(3) . .
C4 C5 C6 C7 0.6(6) . .
C5 C6 C7 C11 -0.6(5) . .
C5 C6 C7 C8 178.8(4) . .
C11 C7 C8 C9 -0.4(5) . .
C6 C7 C8 C9 -179.8(4) . .
C7 C8 C9 C10 0.4(6) . .
C8 C9 C10 N2 -0.3(5) . .
C8 C7 C11 N2 0.4(5) . .
C6 C7 C11 N2 179.9(3) . .
C8 C7 C11 C12 179.5(3) . .
C6 C7 C11 C12 -1.0(5) . .
C3 C4 C12 N1 -1.5(5) . .
C5 C4 C12 N1 177.5(3) . .
C3 C4 C12 C11 178.3(3) . .
C5 C4 C12 C11 -2.7(5) . .
N2 C11 C12 N1 1.6(4) . .
C7 C11 C12 N1 -177.5(3) . .
N2 C11 C12 C4 -178.2(3) . .
C7 C11 C12 C4 2.7(5) . .
O2 C13 C14 C23 165.1(3) . .
O1 C13 C14 C23 -16.0(5) . .
O2 C13 C14 C15 -15.9(5) . .
O1 C13 C14 C15 163.0(3) . .
C23 C14 C15 C16 1.7(5) . .
C13 C14 C15 C16 -177.3(3) . .
C14 C15 C16 C17 -0.3(5) . .
C15 C16 C17 C22 -1.7(5) . .
C15 C16 C17 C18 178.1(3) . .
C22 C17 C18 C21C -39.8(15) . .
C16 C17 C18 C21C 140.3(15) . .
C22 C17 C18 C19C -174.0(9) . .
C16 C17 C18 C19C 6.1(10) . .
C22 C17 C18 C20A 129.0(5) . .
C16 C17 C18 C20A -50.9(5) . .
C22 C17 C18 C21A 6.2(7) . .
C16 C17 C18 C21A -173.6(6) . .
C22 C17 C18 C19A -112.7(5) . .
C16 C17 C18 C19A 67.4(5) . .
C22 C17 C18 C20C 75.2(9) . .
C16 C17 C18 C20C -104.7(8) . .
C16 C17 C22 C23 2.3(6) . .
C18 C17 C22 C23 -177.6(4) . .
C17 C22 C23 C14 -0.9(6) . .
C15 C14 C23 C22 -1.2(5) . .
C13 C14 C23 C22 177.8(3) . .
C34 C24 C25 C26 0.3(5) . .
C24 C25 C26 C27 -2.2(5) . .
C24 C25 C26 C29 177.4(3) . .
C25 C26 C27 C28 1.6(5) . .
C29 C26 C27 C28 -178.0(3) . .
C26 C27 C28 C34 0.8(5) . .
C27 C26 C29 C30 64.2(5) . .
C25 C26 C29 C30 -115.4(4) . .
C27 C26 C29 C31 -56.2(4) . .
C25 C26 C29 C31 124.2(4) . .
C27 C26 C29 C32 -174.8(4) . .
C25 C26 C29 C32 5.6(5) . .
C27 C28 C34 C24 -2.7(5) . .
C27 C28 C34 O003 177.8(3) . .
C25 C24 C34 C28 2.2(5) . .
C25 C24 C34 O003 -178.3(3) . .
C2 C1 N1 C12 2.4(5) . .
C2 C1 N1 Zn1 179.1(2) . .
C4 C12 N1 C1 -0.5(4) . .
C11 C12 N1 C1 179.7(3) . .
C4 C12 N1 Zn1 -177.5(2) . .
C11 C12 N1 Zn1 2.7(3) . .
C9 C10 N2 C11 0.3(5) . .
C9 C10 N2 Zn1 -173.4(3) . .
C7 C11 N2 C10 -0.4(5) . .
C12 C11 N2 C10 -179.5(3) . .
C7 C11 N2 Zn1 174.1(2) . .
C12 C11 N2 Zn1 -5.1(3) . .
O2 C13 O1 Zn1 2.5(4) . .
C14 C13 O1 Zn1 -176.3(2) . .
C28 C34 O003 O3 -178.6(3) . .
C24 C34 O003 O3 1.9(4) . .
C28 C34 O003 O4 1.4(4) . 2_656
C24 C34 O003 O4 -178.1(3) . 2_656
O4 O003 O3 Zn1 24.6(6) 2_656 .
C34 O003 O3 Zn1 -155.3(3) . .
C13 O1 Zn1 O3 -36.3(3) . .
C13 O1 Zn1 O4 -134.0(3) . .
C13 O1 Zn1 N1 59.0(3) . .
C13 O1 Zn1 N2 137.5(2) . .
O003 O3 Zn1 O1 -177.7(4) . .
O003 O3 Zn1 O4 -82.8(4) . .
O003 O3 Zn1 N1 78.3(4) . .
O003 O3 Zn1 N2 11.8(5) . .
O003 O4 Zn1 O1 178.9(3) 2_656 .
O003 O4 Zn1 O3 61.4(3) 2_656 .
O003 O4 Zn1 N1 -42.1(4) 2_656 .
O003 O4 Zn1 N2 -79.0(3) 2_656 .
C1 N1 Zn1 O1 -81.2(3) . .
C12 N1 Zn1 O1 95.6(3) . .
C1 N1 Zn1 O3 36.4(3) . .
C12 N1 Zn1 O3 -146.8(2) . .
C1 N1 Zn1 O4 141.1(3) . .
C12 N1 Zn1 O4 -42.1(4) . .
C1 N1 Zn1 N2 179.3(3) . .
C12 N1 Zn1 N2 -4.0(2) . .
C10 N2 Zn1 O1 78.0(3) . .
C11 N2 Zn1 O1 -95.9(3) . .
C10 N2 Zn1 O3 -110.7(3) . .
C11 N2 Zn1 O3 75.4(3) . .
C10 N2 Zn1 O4 -13.2(3) . .
C11 N2 Zn1 O4 172.9(2) . .
C10 N2 Zn1 N1 178.7(3) . .
C11 N2 Zn1 N1 4.8(2) . .
